data_8105532
loop_
_publ_author_name
'Li, Da'
'Zhou, Yan'
'Zhao, Li'
'Zhang, Hua'

_publ_section_title
;
 Crystal structure of methyl
 4-(4-isopropylphenyl)-2,7,7-trimethyl-5-oxo-1,4,5,6,7,8-hexahydro-quinoline-3-carboxylate,
 C23H29NO3
;
_journal_issue 1
_journal_name_full 'Zeitschrift f\"ur Kristallographie - New Crystal Structures'
_journal_page_first 35
_journal_page_last 36
_journal_paper_doi 10.1515/ncrs-2018-0111
_journal_volume 234
_journal_year 2018
_chemical_formula_moiety 'C23 H29 N O3'
_chemical_formula_sum 'C23 H29 N O3'
_chemical_formula_weight 367.47
_space_group_crystal_system monoclinic
_space_group_IT_number 14
_space_group_name_Hall '-P 2yn'
_space_group_name_H-M_alt 'P 1 21/n 1'
_atom_sites_solution_hydrogens geom
_cell_angle_alpha 90
_cell_angle_beta 107.003(10)
_cell_angle_gamma 90
_cell_formula_units_Z 4
_cell_length_a 9.531(5)
_cell_length_b 19.245(11)
_cell_length_c 11.902(7)
_cell_measurement_reflns_used 1899
_cell_measurement_temperature 296(2)
_cell_measurement_theta_max 21.90
_cell_measurement_theta_min 2.47
_cell_volume 2088(2)
_computing_cell_refinement 'Bruker SAINT'
_computing_data_collection 'Bruker APEX2'
_computing_data_reduction 'Bruker SAINT'
_computing_molecular_graphics 'Olex2 (Dolomanov et al., 2009)'
_computing_publication_material 'Olex2 (Dolomanov et al., 2009)'
_computing_structure_refinement 'ShelXL (Sheldrick, 2015)'
_diffrn_ambient_temperature 296.15
_diffrn_measured_fraction_theta_full 0.996
_diffrn_measured_fraction_theta_max 0.996
_diffrn_measurement_device_type 'Bruker APEX-II CCD'
_diffrn_radiation_type MoK\a
_diffrn_radiation_wavelength 0.71073
_diffrn_reflns_av_R_equivalents 0.0566
_diffrn_reflns_av_unetI/netI 0.0650
_diffrn_reflns_Laue_measured_fraction_full 0.996
_diffrn_reflns_Laue_measured_fraction_max 0.996
_diffrn_reflns_limit_h_max 10
_diffrn_reflns_limit_h_min -11
_diffrn_reflns_limit_k_max 22
_diffrn_reflns_limit_k_min -22
_diffrn_reflns_limit_l_max 14
_diffrn_reflns_limit_l_min -8
_diffrn_reflns_number 10279
_diffrn_reflns_point_group_measured_fraction_full 0.996
_diffrn_reflns_point_group_measured_fraction_max 0.996
_diffrn_reflns_theta_full 24.999
_diffrn_reflns_theta_max 24.999
_diffrn_reflns_theta_min 2.079
_exptl_absorpt_coefficient_mu 0.077
_exptl_crystal_colour colorless
_exptl_crystal_density_diffrn 1.169
_exptl_crystal_description block
_exptl_crystal_F_000 792
_exptl_crystal_size_max 0.26
_exptl_crystal_size_mid 0.21
_exptl_crystal_size_min 0.17
_refine_diff_density_max 0.203
_refine_diff_density_min -0.166
_refine_diff_density_rms 0.036
_refine_ls_extinction_coef .
_refine_ls_extinction_method none
_refine_ls_goodness_of_fit_ref 1.017
_refine_ls_hydrogen_treatment constr
_refine_ls_matrix_type full
_refine_ls_number_parameters 267
_refine_ls_number_reflns 3670
_refine_ls_number_restraints 53
_refine_ls_restrained_S_all 1.040
_refine_ls_R_factor_all 0.0959
_refine_ls_R_factor_gt 0.0525
_refine_ls_shift/su_max 0.000
_refine_ls_shift/su_mean 0.000
_refine_ls_structure_factor_coef Fsqd
_refine_ls_weighting_details 'w=1/[\s^2^(Fo^2^)+(0.0744P)^2^] where P=(Fo^2^+2Fc^2^)/3'
_refine_ls_weighting_scheme calc
_refine_ls_wR_factor_gt 0.1341
_refine_ls_wR_factor_ref 0.1512
_reflns_Friedel_coverage 0.000
_reflns_Friedel_fraction_full .
_reflns_Friedel_fraction_max .
_reflns_number_gt 2198
_reflns_number_total 3670
_reflns_threshold_expression 'I > 2\s(I)'
_cod_data_source_file suppl_ncrs-2018-0111_suppl.cif
_cod_data_source_block a
_cod_database_code 8105532
_shelx_space_group_comment
;
The symmetry employed for this shelxl refinement is uniquely defined
by the following loop, which should always be used as a source of
symmetry information in preference to the above space-group names.
They are only intended as comments.
;
_shelx_estimated_absorpt_t_max 0.987
_shelx_estimated_absorpt_t_min 0.980
_olex2_refinement_description
;
1. Fixed Uiso
 At 1.2 times of:
  All C(H) groups, All C(H,H) groups, All N(H) groups
 At 1.5 times of:
  All C(H,H,H) groups
2. Restrained distances
 C24-C21
 1.52 with sigma of 0.01
 C24-C21 = C21-C23 = C22-C21 = C21-C25
 1.53 with sigma of 0.01
3. Uiso/Uaniso restraints and constraints
C24 \\sim C21 \\sim C23 \\sim C22 \\sim C25: within 2A with sigma of 0.01 and
sigma for terminal atoms of 0.02
Uanis(C21) \\sim Ueq: with sigma of 0.01 and sigma for terminal atoms of 0.02
4. Others
 Sof(H21)=Sof(C24)=Sof(H24A)=Sof(H24B)=Sof(H24C)=Sof(C22)=Sof(H22A)=Sof(H22B)=
 Sof(H22C)=1-FVAR(1)
 Sof(H21A)=Sof(C25)=Sof(H25A)=Sof(H25B)=Sof(H25C)=Sof(C23)=Sof(H23A)=Sof(H23B)=
 Sof(H23C)=FVAR(1)
5.a Ternary CH refined with riding coordinates:
 C8(H8), C21(H21A), C21(H21)
5.b Secondary CH2 refined with riding coordinates:
 C10(H10A,H10B), C12(H12A,H12B)
5.c Me refined with riding coordinates:
 C1(H1A,H1B,H1C), C5(H5A,H5B,H5C), C13(H13A,H13B,H13C), C14(H14A,H14B,H14C)
5.d Aromatic/amide H refined with riding coordinates:
 N1(H1), C16(H16), C17(H17), C19(H19), C20(H20)
5.e Idealised Me refined as rotating group:
 C25(H25A,H25B,H25C), C23(H23A,H23B,H23C), C24(H24A,H24B,H24C), C22(H22A,H22B,
 H22C)
;
_olex2_submission_special_instructions 'No special instructions were received'
_publcif_funding_html
;
;

loop_
_space_group_symop_operation_xyz
'x, y, z'
'-x+1/2, y+1/2, -z+1/2'
'-x, -y, -z'
'x-1/2, -y-1/2, z-1/2'

loop_
_atom_site_label
_atom_site_type_symbol
_atom_site_fract_x
_atom_site_fract_y
_atom_site_fract_z
_atom_site_U_iso_or_equiv
_atom_site_adp_type
_atom_site_occupancy
_atom_site_site_symmetry_order
_atom_site_calc_flag
_atom_site_refinement_flags_posn
_atom_site_refinement_flags_adp
_atom_site_refinement_flags_occupancy
_atom_site_disorder_assembly
_atom_site_disorder_group
N1 N 0.53393(18) 0.30119(8) 0.14064(16) 0.0525(5) Uani 1 1 d . . . . .
H1 H 0.468829 0.302618 0.073150 0.063 Uiso 1 1 calc R . . . .
O1 O 0.70365(19) 0.37833(7) 0.53035(14) 0.0674(5) Uani 1 1 d . . . . .
O2 O 0.58708(19) 0.45729(7) 0.40030(15) 0.0723(5) Uani 1 1 d . . . . .
O3 O 0.90870(17) 0.17050(8) 0.39711(14) 0.0661(5) Uani 1 1 d . . . . .
C1 C 0.7288(3) 0.43084(12) 0.6194(2) 0.0818(9) Uani 1 1 d . . . . .
H1A H 0.782948 0.411301 0.693676 0.123 Uiso 1 1 calc R . . . .
H1B H 0.783876 0.468268 0.599746 0.123 Uiso 1 1 calc R . . . .
H1C H 0.636378 0.448107 0.624596 0.123 Uiso 1 1 calc R . . . .
C2 C 0.6287(2) 0.39808(11) 0.4212(2) 0.0514(6) Uani 1 1 d . . . . .
C3 C 0.6108(2) 0.34176(9) 0.3365(2) 0.0456(5) Uani 1 1 d . . . . .
C4 C 0.5327(2) 0.35144(10) 0.2238(2) 0.0488(6) Uani 1 1 d . . . . .
C5 C 0.4418(3) 0.41388(10) 0.1712(2) 0.0676(7) Uani 1 1 d . . . . .
H5A H 0.398097 0.406587 0.088538 0.101 Uiso 1 1 calc R . . . .
H5B H 0.366028 0.420521 0.208455 0.101 Uiso 1 1 calc R . . . .
H5C H 0.503325 0.454340 0.183130 0.101 Uiso 1 1 calc R . . . .
C6 C 0.6369(2) 0.24923(10) 0.16385(19) 0.0459(5) Uani 1 1 d . . . . .
C7 C 0.7167(2) 0.23571(9) 0.27518(19) 0.0443(5) Uani 1 1 d . . . . .
C8 C 0.6836(2) 0.27193(9) 0.37754(18) 0.0460(5) Uani 1 1 d . . . . .
H8 H 0.777604 0.281464 0.436410 0.055 Uiso 1 1 calc R . . . .
C9 C 0.8338(2) 0.18520(10) 0.2971(2) 0.0479(5) Uani 1 1 d . . . . .
C10 C 0.8678(2) 0.15304(11) 0.1931(2) 0.0566(6) Uani 1 1 d . . . . .
H10A H 0.910106 0.107472 0.215780 0.068 Uiso 1 1 calc R . . . .
H10B H 0.941542 0.181198 0.173320 0.068 Uiso 1 1 calc R . . . .
C11 C 0.7376(2) 0.14510(10) 0.08375(19) 0.0485(6) Uani 1 1 d . . . . .
C12 C 0.6588(2) 0.21489(10) 0.05764(19) 0.0520(6) Uani 1 1 d . . . . .
H12A H 0.715229 0.245651 0.022864 0.062 Uiso 1 1 calc R . . . .
H12B H 0.563897 0.207898 0.000361 0.062 Uiso 1 1 calc R . . . .
C13 C 0.7911(3) 0.12443(12) -0.0204(2) 0.0685(7) Uani 1 1 d . . . . .
H13A H 0.708584 0.119485 -0.089170 0.103 Uiso 1 1 calc R . . . .
H13B H 0.855622 0.159709 -0.033782 0.103 Uiso 1 1 calc R . . . .
H13C H 0.842907 0.081077 -0.003766 0.103 Uiso 1 1 calc R . . . .
C14 C 0.6334(3) 0.08952(11) 0.1037(2) 0.0735(8) Uani 1 1 d . . . . .
H14A H 0.551620 0.084854 0.034341 0.110 Uiso 1 1 calc R . . . .
H14B H 0.684337 0.045975 0.120798 0.110 Uiso 1 1 calc R . . . .
H14C H 0.598682 0.102749 0.168700 0.110 Uiso 1 1 calc R . . . .
C15 C 0.5941(2) 0.22664(10) 0.43567(19) 0.0469(5) Uani 1 1 d . . . . .
C16 C 0.4632(3) 0.19702(13) 0.3727(2) 0.0702(7) Uani 1 1 d . . . . .
H16 H 0.427144 0.205415 0.292437 0.084 Uiso 1 1 calc R . . . .
C17 C 0.3842(3) 0.15505(13) 0.4265(3) 0.0779(8) Uani 1 1 d . . . . .
H17 H 0.295603 0.136341 0.381636 0.093 Uiso 1 1 calc R . . . .
C18 C 0.4332(3) 0.14015(11) 0.5449(2) 0.0585(6) Uani 1 1 d . . . . .
C19 C 0.5611(3) 0.17119(13) 0.6073(2) 0.0681(7) Uani 1 1 d . . . . .
H19 H 0.596136 0.163408 0.687772 0.082 Uiso 1 1 calc R . . . .
C20 C 0.6405(3) 0.21391(12) 0.5544(2) 0.0636(7) Uani 1 1 d . . . . .
H20 H 0.726727 0.234331 0.600235 0.076 Uiso 1 1 calc R . . . .
C21 C 0.3461(3) 0.09244(13) 0.6015(3) 0.0818(8) Uani 1 1 d D U . . .
H21A H 0.247070 0.112270 0.580675 0.098 Uiso 0.651(6) 1 calc R . P A 2
H21 H 0.301067 0.119917 0.651123 0.098 Uiso 0.349(6) 1 calc R . P A 1
C25 C 0.3937(6) 0.0887(3) 0.7310(4) 0.0858(16) Uani 0.651(6) 1 d D U P A 2
H25A H 0.483664 0.062931 0.756872 0.129 Uiso 0.651(6) 1 calc GR . P A 2
H25B H 0.319519 0.065957 0.757464 0.129 Uiso 0.651(6) 1 calc GR . P A 2
H25C H 0.409012 0.134858 0.762933 0.129 Uiso 0.651(6) 1 calc GR . P A 2
C23 C 0.3269(10) 0.0199(3) 0.5487(7) 0.127(3) Uani 0.651(6) 1 d D U P A 2
H23A H 0.293567 0.023226 0.464533 0.191 Uiso 0.651(6) 1 calc GR . P A 2
H23B H 0.255911 -0.005149 0.575765 0.191 Uiso 0.651(6) 1 calc GR . P A 2
H23C H 0.419065 -0.004199 0.572316 0.191 Uiso 0.651(6) 1 calc GR . P A 2
C24 C 0.4629(10) 0.0423(5) 0.6802(11) 0.131(4) Uani 0.349(6) 1 d D U P A 1
H24A H 0.498361 0.011465 0.631234 0.197 Uiso 0.349(6) 1 calc GR . P A 1
H24B H 0.418953 0.015663 0.729277 0.197 Uiso 0.349(6) 1 calc GR . P A 1
H24C H 0.543169 0.068910 0.728579 0.197 Uiso 0.349(6) 1 calc GR . P A 1
C22 C 0.2318(11) 0.0511(6) 0.5176(10) 0.098(3) Uani 0.349(6) 1 d D U P A 1
H22A H 0.161830 0.081692 0.466856 0.147 Uiso 0.349(6) 1 calc GR . P A 1
H22B H 0.182956 0.022010 0.559975 0.147 Uiso 0.349(6) 1 calc GR . P A 1
H22C H 0.276450 0.022556 0.471318 0.147 Uiso 0.349(6) 1 calc GR . P A 1

loop_
_atom_site_aniso_label
_atom_site_aniso_U_11
_atom_site_aniso_U_22
_atom_site_aniso_U_33
_atom_site_aniso_U_23
_atom_site_aniso_U_13
_atom_site_aniso_U_12
N1 0.0570(11) 0.0525(10) 0.0415(11) -0.0015(9) 0.0043(9) 0.0093(8)
O1 0.0981(12) 0.0486(8) 0.0471(11) -0.0087(8) 0.0081(9) 0.0070(8)
O2 0.1027(13) 0.0450(9) 0.0661(12) -0.0039(8) 0.0198(10) 0.0095(8)
O3 0.0748(11) 0.0667(10) 0.0454(11) -0.0045(8) -0.0003(9) 0.0212(8)
C1 0.116(2) 0.0634(15) 0.0568(18) -0.0197(13) 0.0106(16) 0.0100(15)
C2 0.0554(13) 0.0456(12) 0.0559(16) -0.0025(11) 0.0208(12) -0.0011(10)
C3 0.0512(12) 0.0395(11) 0.0463(14) -0.0019(10) 0.0143(11) 0.0020(9)
C4 0.0530(13) 0.0437(11) 0.0500(15) -0.0001(11) 0.0157(11) 0.0022(9)
C5 0.0776(16) 0.0559(13) 0.0627(17) 0.0030(13) 0.0104(14) 0.0178(12)
C6 0.0506(12) 0.0422(11) 0.0435(14) -0.0017(10) 0.0118(11) 0.0018(9)
C7 0.0511(12) 0.0408(10) 0.0412(14) -0.0021(10) 0.0137(11) 0.0018(9)
C8 0.0508(12) 0.0454(11) 0.0402(13) -0.0015(10) 0.0107(10) 0.0030(9)
C9 0.0516(13) 0.0440(11) 0.0437(14) -0.0032(10) 0.0071(11) 0.0018(9)
C10 0.0644(14) 0.0535(12) 0.0530(15) -0.0026(11) 0.0188(12) 0.0103(10)
C11 0.0617(14) 0.0427(11) 0.0436(14) -0.0024(10) 0.0195(11) -0.0011(9)
C12 0.0631(14) 0.0518(12) 0.0401(13) -0.0012(10) 0.0134(11) 0.0055(10)
C13 0.0912(18) 0.0618(14) 0.0581(17) -0.0086(12) 0.0303(14) 0.0073(13)
C14 0.0914(18) 0.0556(14) 0.079(2) -0.0077(14) 0.0338(16) -0.0130(13)
C15 0.0576(13) 0.0410(11) 0.0410(14) -0.0016(10) 0.0127(11) 0.0068(9)
C16 0.0850(18) 0.0784(16) 0.0421(15) -0.0014(13) 0.0102(14) -0.0216(14)
C17 0.0877(19) 0.0867(18) 0.0568(18) -0.0076(15) 0.0173(15) -0.0338(15)
C18 0.0747(16) 0.0504(12) 0.0546(16) -0.0023(12) 0.0254(13) 0.0001(11)
C19 0.0739(16) 0.0830(17) 0.0476(16) 0.0138(14) 0.0179(14) 0.0002(14)
C20 0.0609(15) 0.0782(16) 0.0475(16) 0.0065(13) 0.0091(12) -0.0035(12)
C21 0.102(2) 0.0687(16) 0.089(2) 0.0105(16) 0.0509(18) -0.0023(14)
C25 0.113(4) 0.079(3) 0.085(4) 0.008(3) 0.060(3) -0.004(3)
C23 0.182(7) 0.090(4) 0.118(5) -0.017(4) 0.057(5) -0.062(4)
C24 0.154(8) 0.109(7) 0.119(8) 0.046(6) 0.021(7) -0.037(6)
C22 0.089(7) 0.098(7) 0.110(8) 0.016(6) 0.032(6) -0.030(5)

loop_
_atom_type_symbol
_atom_type_description
_atom_type_scat_dispersion_real
_atom_type_scat_dispersion_imag
_atom_type_scat_source
C C 0.0033 0.0016 'International Tables Vol C Tables 4.2.6.8 and 6.1.1.4'
H H 0.0000 0.0000 'International Tables Vol C Tables 4.2.6.8 and 6.1.1.4'
N N 0.0061 0.0033 'International Tables Vol C Tables 4.2.6.8 and 6.1.1.4'
O O 0.0106 0.0060 'International Tables Vol C Tables 4.2.6.8 and 6.1.1.4'

loop_
_geom_angle_atom_site_label_1
_geom_angle_atom_site_label_2
_geom_angle_atom_site_label_3
_geom_angle
_geom_angle_site_symmetry_1
_geom_angle_site_symmetry_3
C4 N1 H1 119.3 . .
C6 N1 H1 119.3 . .
C6 N1 C4 121.34(18) . .
C2 O1 C1 116.31(17) . .
O1 C1 H1A 109.5 . .
O1 C1 H1B 109.5 . .
O1 C1 H1C 109.5 . .
H1A C1 H1B 109.5 . .
H1A C1 H1C 109.5 . .
H1B C1 H1C 109.5 . .
O1 C2 C3 112.39(18) . .
O2 C2 O1 121.1(2) . .
O2 C2 C3 126.5(2) . .
C2 C3 C8 118.96(19) . .
C4 C3 C2 120.45(18) . .
C4 C3 C8 120.59(18) . .
N1 C4 C5 112.60(19) . .
C3 C4 N1 119.88(18) . .
C3 C4 C5 127.5(2) . .
C4 C5 H5A 109.5 . .
C4 C5 H5B 109.5 . .
C4 C5 H5C 109.5 . .
H5A C5 H5B 109.5 . .
H5A C5 H5C 109.5 . .
H5B C5 H5C 109.5 . .
N1 C6 C12 114.90(18) . .
C7 C6 N1 120.28(19) . .
C7 C6 C12 124.64(18) . .
C6 C7 C8 120.79(18) . .
C6 C7 C9 119.46(19) . .
C9 C7 C8 119.74(19) . .
C3 C8 H8 107.4 . .
C7 C8 C3 109.29(18) . .
C7 C8 H8 107.4 . .
C7 C8 C15 112.25(16) . .
C15 C8 C3 112.79(17) . .
C15 C8 H8 107.4 . .
O3 C9 C7 121.9(2) . .
O3 C9 C10 119.97(18) . .
C7 C9 C10 118.0(2) . .
C9 C10 H10A 108.4 . .
C9 C10 H10B 108.4 . .
C9 C10 C11 115.37(18) . .
H10A C10 H10B 107.5 . .
C11 C10 H10A 108.4 . .
C11 C10 H10B 108.4 . .
C10 C11 C12 108.39(17) . .
C10 C11 C13 109.80(19) . .
C10 C11 C14 110.02(19) . .
C13 C11 C12 109.01(18) . .
C14 C11 C12 110.21(18) . .
C14 C11 C13 109.39(18) . .
C6 C12 C11 113.54(18) . .
C6 C12 H12A 108.9 . .
C6 C12 H12B 108.9 . .
C11 C12 H12A 108.9 . .
C11 C12 H12B 108.9 . .
H12A C12 H12B 107.7 . .
C11 C13 H13A 109.5 . .
C11 C13 H13B 109.5 . .
C11 C13 H13C 109.5 . .
H13A C13 H13B 109.5 . .
H13A C13 H13C 109.5 . .
H13B C13 H13C 109.5 . .
C11 C14 H14A 109.5 . .
C11 C14 H14B 109.5 . .
C11 C14 H14C 109.5 . .
H14A C14 H14B 109.5 . .
H14A C14 H14C 109.5 . .
H14B C14 H14C 109.5 . .
C16 C15 C8 122.0(2) . .
C20 C15 C8 121.06(19) . .
C20 C15 C16 117.0(2) . .
C15 C16 H16 119.4 . .
C15 C16 C17 121.3(2) . .
C17 C16 H16 119.4 . .
C16 C17 H17 119.1 . .
C18 C17 C16 121.9(2) . .
C18 C17 H17 119.1 . .
C17 C18 C21 120.8(2) . .
C19 C18 C17 116.5(2) . .
C19 C18 C21 122.7(2) . .
C18 C19 H19 118.9 . .
C18 C19 C20 122.1(2) . .
C20 C19 H19 118.9 . .
C15 C20 C19 121.2(2) . .
C15 C20 H20 119.4 . .
C19 C20 H20 119.4 . .
C18 C21 H21A 105.2 . .
C18 C21 H21 109.4 . .
C18 C21 C24 104.6(4) . .
C25 C21 C18 116.8(3) . .
C25 C21 H21A 105.2 . .
C25 C21 C23 110.5(4) . .
C23 C21 C18 112.7(3) . .
C23 C21 H21A 105.2 . .
C24 C21 H21 109.4 . .
C22 C21 C18 114.6(5) . .
C22 C21 H21 109.4 . .
C22 C21 C24 109.1(6) . .
C21 C25 H25A 109.5 . .
C21 C25 H25B 109.5 . .
C21 C25 H25C 109.5 . .
H25A C25 H25B 109.5 . .
H25A C25 H25C 109.5 . .
H25B C25 H25C 109.5 . .
C21 C23 H23A 109.5 . .
C21 C23 H23B 109.5 . .
C21 C23 H23C 109.5 . .
H23A C23 H23B 109.5 . .
H23A C23 H23C 109.5 . .
H23B C23 H23C 109.5 . .
C21 C24 H24A 109.5 . .
C21 C24 H24B 109.5 . .
C21 C24 H24C 109.5 . .
H24A C24 H24B 109.5 . .
H24A C24 H24C 109.5 . .
H24B C24 H24C 109.5 . .
C21 C22 H22A 109.5 . .
C21 C22 H22B 109.5 . .
C21 C22 H22C 109.5 . .
H22A C22 H22B 109.5 . .
H22A C22 H22C 109.5 . .
H22B C22 H22C 109.5 . .

loop_
_geom_bond_atom_site_label_1
_geom_bond_atom_site_label_2
_geom_bond_distance
_geom_bond_site_symmetry_2
N1 H1 0.8600 .
N1 C4 1.386(3) .
N1 C6 1.371(2) .
O1 C1 1.433(3) .
O1 C2 1.342(3) .
O2 C2 1.208(2) .
O3 C9 1.229(2) .
C1 H1A 0.9600 .
C1 H1B 0.9600 .
C1 H1C 0.9600 .
C2 C3 1.455(3) .
C3 C4 1.344(3) .
C3 C8 1.526(3) .
C4 C5 1.506(3) .
C5 H5A 0.9600 .
C5 H5B 0.9600 .
C5 H5C 0.9600 .
C6 C7 1.346(3) .
C6 C12 1.494(3) .
C7 C8 1.515(3) .
C7 C9 1.445(3) .
C8 H8 0.9800 .
C8 C15 1.520(3) .
C9 C10 1.501(3) .
C10 H10A 0.9700 .
C10 H10B 0.9700 .
C10 C11 1.521(3) .
C11 C12 1.526(3) .
C11 C13 1.525(3) .
C11 C14 1.525(3) .
C12 H12A 0.9700 .
C12 H12B 0.9700 .
C13 H13A 0.9600 .
C13 H13B 0.9600 .
C13 H13C 0.9600 .
C14 H14A 0.9600 .
C14 H14B 0.9600 .
C14 H14C 0.9600 .
C15 C16 1.378(3) .
C15 C20 1.374(3) .
C16 H16 0.9300 .
C16 C17 1.382(3) .
C17 H17 0.9300 .
C17 C18 1.379(4) .
C18 C19 1.366(3) .
C18 C21 1.521(3) .
C19 H19 0.9300 .
C19 C20 1.386(3) .
C20 H20 0.9300 .
C21 H21A 0.9800 .
C21 H21 0.9800 .
C21 C25 1.476(5) .
C21 C23 1.520(5) .
C21 C24 1.562(6) .
C21 C22 1.477(7) .
C25 H25A 0.9600 .
C25 H25B 0.9600 .
C25 H25C 0.9600 .
C23 H23A 0.9600 .
C23 H23B 0.9600 .
C23 H23C 0.9600 .
C24 H24A 0.9600 .
C24 H24B 0.9600 .
C24 H24C 0.9600 .
C22 H22A 0.9600 .
C22 H22B 0.9600 .
C22 H22C 0.9600 .
